data_7000431
loop_
_publ_author_name
'van der Vlugt, Jarl Ivar'
'Lutz, Martin'
'Pidko, Evgeny A.'
'Vogt, Dieter'
'Spek, Anthony L.'

_publ_section_title
;
 Cationic and neutral NiII complexes containing a non-innocent PNP
 ligand: formation of alkyl and thiolate species
;
_journal_coden_ASTM DTARAF
_journal_issue 6
_journal_name_full 'Dalton Transactions'
_journal_page_first 1016
_journal_page_last 1023
_journal_paper_doi 10.1039/b814806f
_journal_year 2009
_chemical_formula_moiety 'C25 H46 N2 Ni P2, 2(B F4), C2 H3 N'
_chemical_formula_sum 'C27 H49 B2 F8 N3 Ni P2'
_chemical_formula_weight 709.96
_space_group_IT_number 14
_symmetry_cell_setting monoclinic
_symmetry_space_group_name_Hall '-P 2ybc'
_symmetry_space_group_name_H-M 'P 1 21/c 1'
_atom_sites_solution_hydrogens geom
_atom_sites_solution_primary direct
_atom_sites_solution_secondary difmap
_audit_creation_method SHELXL-97
_cell_angle_alpha 90.00
_cell_angle_beta 112.5118(8)
_cell_angle_gamma 90.00
_cell_formula_units_Z 4
_cell_length_a 11.8057(1)
_cell_length_b 15.4958(2)
_cell_length_c 20.2129(2)
_cell_measurement_reflns_used 47572
_cell_measurement_temperature 150(2)
_cell_measurement_theta_max 27.48
_cell_measurement_theta_min 1.02
_cell_volume 3415.96(7)
_computing_cell_refinement HKL2000
_computing_data_collection 'Nonius COLLECT'
_computing_data_reduction 'HKL2000, Sortav'
_computing_structure_refinement 'SHELXL-97 (Sheldrick, 1997)'
_computing_structure_solution 'SHELXS-97 (Sheldrick, 1990)'
_diffrn_ambient_temperature 150(2)
_diffrn_measured_fraction_theta_full 0.998
_diffrn_measured_fraction_theta_max 0.998
_diffrn_measurement_device_type 'Nonius KappaCCD'
_diffrn_measurement_method '\f and \w scans'
_diffrn_radiation_monochromator graphite
_diffrn_radiation_source 'rotating anode'
_diffrn_radiation_type MoK\a
_diffrn_radiation_wavelength 0.71073
_diffrn_reflns_av_R_equivalents 0.0520
_diffrn_reflns_av_sigmaI/netI 0.0460
_diffrn_reflns_limit_h_max 15
_diffrn_reflns_limit_h_min -15
_diffrn_reflns_limit_k_max 20
_diffrn_reflns_limit_k_min -20
_diffrn_reflns_limit_l_max 26
_diffrn_reflns_limit_l_min -26
_diffrn_reflns_number 37081
_diffrn_reflns_theta_full 27.46
_diffrn_reflns_theta_max 27.46
_diffrn_reflns_theta_min 1.71
_exptl_absorpt_coefficient_mu 0.728
_exptl_absorpt_correction_T_max 0.96
_exptl_absorpt_correction_T_min 0.90
_exptl_absorpt_correction_type multi-scan
_exptl_crystal_colour yellow
_exptl_crystal_density_diffrn 1.380
_exptl_crystal_density_method 'not measured'
_exptl_crystal_description plate
_exptl_crystal_F_000 1488
_exptl_crystal_size_max 0.30
_exptl_crystal_size_mid 0.24
_exptl_crystal_size_min 0.06
_refine_diff_density_max 0.448
_refine_diff_density_min -0.396
_refine_diff_density_rms 0.061
_refine_ls_extinction_method none
_refine_ls_goodness_of_fit_ref 1.112
_refine_ls_hydrogen_treatment constr
_refine_ls_matrix_type full
_refine_ls_number_parameters 439
_refine_ls_number_reflns 7806
_refine_ls_number_restraints 285
_refine_ls_restrained_S_all 1.334
_refine_ls_R_factor_all 0.0595
_refine_ls_R_factor_gt 0.0379
_refine_ls_shift/su_max 0.009
_refine_ls_shift/su_mean 0.000
_refine_ls_structure_factor_coef Fsqd
_refine_ls_weighting_details 'calc w=1/[\s^2^(Fo^2^)+(0.0485P)^2^+0.3038P] where P=(Fo^2^+2Fc^2^)/3'
_refine_ls_weighting_scheme calc
_refine_ls_wR_factor_gt 0.0926
_refine_ls_wR_factor_ref 0.1040
_reflns_number_gt 5653
_reflns_number_total 7806
_reflns_threshold_expression I>2\s(I)
_cod_data_source_file B814806F.txt
_cod_data_source_block s4049a
_cod_original_sg_symbol_H-M 'P 21/c'
_cod_database_code 7000431

loop_
_symmetry_equiv_pos_as_xyz
'x, y, z'
'-x, y+1/2, -z+1/2'
'-x, -y, -z'
'x, -y-1/2, z-1/2'

loop_
_atom_site_label
_atom_site_type_symbol
_atom_site_fract_x
_atom_site_fract_y
_atom_site_fract_z
_atom_site_U_iso_or_equiv
_atom_site_adp_type
_atom_site_occupancy
_atom_site_symmetry_multiplicity
_atom_site_calc_flag
_atom_site_refinement_flags
_atom_site_disorder_assembly
_atom_site_disorder_group
Ni1 Ni 0.29119(3) 0.29646(2) 0.469266(15) 0.02276(10) Uani 1 1 d . . .
P1 P 0.15677(6) 0.37100(4) 0.37892(3) 0.02510(15) Uani 1 1 d . . .
P2 P 0.42876(5) 0.23475(4) 0.56650(3) 0.02277(15) Uani 1 1 d . . .
N1 N 0.29256(16) 0.39157(12) 0.52992(10) 0.0216(4) Uani 1 1 d . . .
N2 N 0.29334(18) 0.20719(14) 0.40960(11) 0.0283(5) Uani 1 1 d . . .
C1 C 0.2388(2) 0.46839(15) 0.50228(12) 0.0234(5) Uani 1 1 d . . .
C2 C 0.2555(2) 0.54162(16) 0.54384(13) 0.0267(5) Uani 1 1 d . . .
H2 H 0.2183 0.5945 0.5227 0.032 Uiso 1 1 calc R . .
C3 C 0.3262(2) 0.53781(17) 0.61586(13) 0.0302(6) Uani 1 1 d . . .
H3 H 0.3404 0.5882 0.6447 0.036 Uiso 1 1 calc R . .
C4 C 0.3762(2) 0.45967(17) 0.64554(13) 0.0294(6) Uani 1 1 d . . .
H4 H 0.4235 0.4555 0.6955 0.035 Uiso 1 1 calc R . .
C5 C 0.3573(2) 0.38759(16) 0.60250(12) 0.0235(5) Uani 1 1 d . . .
C6 C 0.1593(2) 0.47237(17) 0.42479(13) 0.0343(6) Uani 1 1 d . . .
H6A H 0.1894 0.5187 0.4019 0.041 Uiso 1 1 calc R . .
H6B H 0.0747 0.4873 0.4195 0.041 Uiso 1 1 calc R . .
C7 C -0.0019(2) 0.32850(18) 0.35130(13) 0.0318(6) Uani 1 1 d . . .
C8 C -0.0256(3) 0.3239(2) 0.42088(15) 0.0519(8) Uani 1 1 d . . .
H8A H -0.0251 0.3823 0.4396 0.078 Uiso 1 1 calc R . .
H8B H 0.0387 0.2893 0.4563 0.078 Uiso 1 1 calc R . .
H8C H -0.1056 0.2971 0.4111 0.078 Uiso 1 1 calc R . .
C9 C -0.0130(2) 0.23749(19) 0.31976(16) 0.0425(7) Uani 1 1 d . . .
H9A H -0.0961 0.2156 0.3085 0.064 Uiso 1 1 calc R . .
H9B H 0.0463 0.1993 0.3547 0.064 Uiso 1 1 calc R . .
H9C H 0.0040 0.2394 0.2759 0.064 Uiso 1 1 calc R . .
C10 C -0.0966(2) 0.3881(2) 0.29848(14) 0.0404(7) Uani 1 1 d . . .
H10A H -0.0858 0.3879 0.2528 0.061 Uiso 1 1 calc R . .
H10B H -0.0856 0.4469 0.3178 0.061 Uiso 1 1 calc R . .
H10C H -0.1793 0.3678 0.2909 0.061 Uiso 1 1 calc R . .
C11 C 0.2057(2) 0.40210(18) 0.30433(13) 0.0324(6) Uani 1 1 d . . .
C12 C 0.1788(3) 0.3311(2) 0.24834(15) 0.0466(8) Uani 1 1 d . . .
H12A H 0.0899 0.3232 0.2246 0.070 Uiso 1 1 calc R . .
H12B H 0.2165 0.2771 0.2716 0.070 Uiso 1 1 calc R . .
H12C H 0.2125 0.3473 0.2127 0.070 Uiso 1 1 calc R . .
C13 C 0.1440(3) 0.4856(2) 0.26618(15) 0.0458(7) Uani 1 1 d . . .
H13A H 0.1744 0.4997 0.2287 0.069 Uiso 1 1 calc R . .
H13B H 0.1634 0.5328 0.3010 0.069 Uiso 1 1 calc R . .
H13C H 0.0550 0.4772 0.2446 0.069 Uiso 1 1 calc R . .
C14 C 0.3444(3) 0.4161(2) 0.33981(16) 0.0469(8) Uani 1 1 d . . .
H14A H 0.3854 0.3604 0.3554 0.070 Uiso 1 1 calc R . .
H14B H 0.3629 0.4542 0.3814 0.070 Uiso 1 1 calc R . .
H14C H 0.3739 0.4427 0.3053 0.070 Uiso 1 1 calc R . .
C15 C 0.4042(2) 0.30140(15) 0.63340(12) 0.0259(5) Uani 1 1 d . . .
H15A H 0.3443 0.2732 0.6498 0.031 Uiso 1 1 calc R . .
H15B H 0.4823 0.3083 0.6753 0.031 Uiso 1 1 calc R . .
C16 C 0.4011(2) 0.12267(16) 0.58997(13) 0.0277(5) Uani 1 1 d . . .
C17 C 0.2616(2) 0.11317(18) 0.56563(15) 0.0355(6) Uani 1 1 d . . .
H17A H 0.2233 0.1188 0.5134 0.053 Uiso 1 1 calc R . .
H17B H 0.2301 0.1583 0.5880 0.053 Uiso 1 1 calc R . .
H17C H 0.2423 0.0564 0.5799 0.053 Uiso 1 1 calc R . .
C18 C 0.4470(3) 0.05577(17) 0.55047(14) 0.0345(6) Uani 1 1 d . . .
H18A H 0.4256 -0.0022 0.5612 0.052 Uiso 1 1 calc R . .
H18B H 0.5363 0.0605 0.5661 0.052 Uiso 1 1 calc R . .
H18C H 0.4086 0.0662 0.4988 0.052 Uiso 1 1 calc R . .
C19 C 0.4609(3) 0.10606(18) 0.67094(13) 0.0369(6) Uani 1 1 d . . .
H19A H 0.4399 0.0479 0.6814 0.055 Uiso 1 1 calc R . .
H19B H 0.4310 0.1486 0.6963 0.055 Uiso 1 1 calc R . .
H19C H 0.5502 0.1111 0.6868 0.055 Uiso 1 1 calc R . .
C20 C 0.5881(2) 0.25578(17) 0.57286(13) 0.0289(6) Uani 1 1 d . . .
C21 C 0.6037(2) 0.2222(2) 0.50548(15) 0.0393(7) Uani 1 1 d . . .
H21A H 0.5425 0.2494 0.4630 0.059 Uiso 1 1 calc R . .
H21B H 0.5923 0.1595 0.5024 0.059 Uiso 1 1 calc R . .
H21C H 0.6861 0.2363 0.5080 0.059 Uiso 1 1 calc R . .
C22 C 0.6052(2) 0.35355(18) 0.57574(16) 0.0397(7) Uani 1 1 d . . .
H22A H 0.6852 0.3675 0.5742 0.060 Uiso 1 1 calc R . .
H22B H 0.6015 0.3759 0.6202 0.060 Uiso 1 1 calc R . .
H22C H 0.5401 0.3800 0.5346 0.060 Uiso 1 1 calc R . .
C23 C 0.6860(2) 0.2169(2) 0.64005(15) 0.0397(7) Uani 1 1 d . . .
H23A H 0.7674 0.2354 0.6434 0.060 Uiso 1 1 calc R . .
H23B H 0.6809 0.1538 0.6373 0.060 Uiso 1 1 calc R . .
H23C H 0.6725 0.2366 0.6825 0.060 Uiso 1 1 calc R . .
C24 C 0.2927(2) 0.15405(18) 0.37092(13) 0.0312(6) Uani 1 1 d . . .
C25 C 0.2910(3) 0.08665(19) 0.32052(15) 0.0476(8) Uani 1 1 d . . .
H25A H 0.2349 0.1031 0.2723 0.071 Uiso 1 1 calc R . .
H25B H 0.2630 0.0325 0.3342 0.071 Uiso 1 1 calc R . .
H25C H 0.3737 0.0789 0.3211 0.071 Uiso 1 1 calc R . .
F1A F 0.6289(9) 0.1143(3) 0.3765(4) 0.073(2) Uani 0.529(14) 1 d PDU A 1
F2A F 0.6428(8) 0.1473(8) 0.2697(4) 0.094(3) Uani 0.529(14) 1 d PDU A 1
F3A F 0.6957(6) 0.2422(4) 0.3616(6) 0.089(2) Uani 0.529(14) 1 d PDU A 1
F4A F 0.5033(5) 0.2141(6) 0.3064(3) 0.066(2) Uani 0.529(14) 1 d PDU A 1
F1B F 0.7017(12) 0.1326(7) 0.3882(3) 0.117(4) Uani 0.471(14) 1 d PDU A 2
F2B F 0.6326(11) 0.1208(7) 0.2725(4) 0.092(4) Uani 0.471(14) 1 d PDU A 2
F3B F 0.6594(10) 0.2506(4) 0.3182(8) 0.103(3) Uani 0.471(14) 1 d PDU A 2
F4B F 0.5052(6) 0.1617(11) 0.3173(5) 0.121(4) Uani 0.471(14) 1 d PDU A 2
B1 B 0.6219(3) 0.1740(2) 0.32688(15) 0.0479(9) Uani 1 1 d D . .
F12 F 0.06364(14) 0.08234(10) 0.07895(9) 0.0468(4) Uani 1 1 d D . .
F22 F 0.11916(14) 0.21989(10) 0.11193(9) 0.0477(4) Uani 1 1 d D . .
F32 F -0.07880(14) 0.17992(11) 0.07804(9) 0.0487(4) Uani 1 1 d D . .
F42 F 0.05902(18) 0.13214(13) 0.18239(9) 0.0647(5) Uani 1 1 d D . .
B2 B 0.0418(2) 0.15387(18) 0.11351(14) 0.0302(6) Uani 1 1 d D . .
N3 N 0.8468(4) 0.4732(3) 0.09444(19) 0.0938(12) Uani 1 1 d U . .
C26 C 0.8823(3) 0.4329(3) 0.0606(2) 0.0605(9) Uani 1 1 d U . .
C27 C 0.9254(3) 0.3802(2) 0.0162(2) 0.0723(11) Uani 1 1 d U . .
H27A H 0.8570 0.3673 -0.0290 0.109 Uiso 1 1 calc R . .
H27B H 0.9591 0.3262 0.0412 0.109 Uiso 1 1 calc R . .
H27C H 0.9894 0.4113 0.0062 0.109 Uiso 1 1 calc R . .

loop_
_atom_site_aniso_label
_atom_site_aniso_U_11
_atom_site_aniso_U_22
_atom_site_aniso_U_33
_atom_site_aniso_U_23
_atom_site_aniso_U_13
_atom_site_aniso_U_12
Ni1 0.02290(17) 0.02274(18) 0.02109(17) -0.00365(12) 0.00669(13) 0.00248(12)
P1 0.0256(3) 0.0259(3) 0.0214(3) -0.0017(3) 0.0063(3) 0.0017(3)
P2 0.0226(3) 0.0227(3) 0.0226(3) -0.0013(2) 0.0083(3) 0.0026(2)
N1 0.0203(9) 0.0217(10) 0.0223(10) -0.0032(8) 0.0077(8) 0.0003(8)
N2 0.0290(11) 0.0287(12) 0.0246(11) -0.0024(9) 0.0075(9) 0.0039(9)
C1 0.0235(12) 0.0231(13) 0.0252(12) -0.0009(10) 0.0110(10) 0.0006(10)
C2 0.0285(12) 0.0230(13) 0.0305(13) -0.0006(10) 0.0133(11) 0.0028(10)
C3 0.0362(14) 0.0249(14) 0.0313(14) -0.0082(11) 0.0150(12) -0.0022(11)
C4 0.0325(13) 0.0303(14) 0.0245(12) -0.0056(11) 0.0100(11) -0.0005(11)
C5 0.0217(11) 0.0264(13) 0.0231(12) -0.0010(10) 0.0096(10) 0.0006(10)
C6 0.0394(15) 0.0273(14) 0.0289(13) -0.0040(11) 0.0050(11) 0.0068(12)
C7 0.0257(13) 0.0375(15) 0.0305(13) 0.0000(12) 0.0088(11) 0.0003(11)
C8 0.0359(16) 0.083(3) 0.0399(17) 0.0104(17) 0.0185(14) 0.0037(16)
C9 0.0311(15) 0.0366(17) 0.0585(19) -0.0030(14) 0.0158(14) -0.0059(12)
C10 0.0277(14) 0.0480(18) 0.0361(15) -0.0029(13) 0.0019(12) 0.0047(13)
C11 0.0369(14) 0.0313(15) 0.0319(14) -0.0001(11) 0.0163(12) -0.0046(12)
C12 0.068(2) 0.0446(18) 0.0363(15) -0.0045(14) 0.0299(15) -0.0084(16)
C13 0.0540(18) 0.0440(18) 0.0376(16) 0.0103(14) 0.0155(14) 0.0013(15)
C14 0.0393(16) 0.051(2) 0.0528(18) 0.0078(15) 0.0201(14) -0.0054(14)
C15 0.0283(13) 0.0267(13) 0.0217(12) -0.0022(10) 0.0083(10) 0.0032(10)
C16 0.0332(13) 0.0227(13) 0.0292(13) -0.0004(10) 0.0141(11) 0.0034(11)
C17 0.0373(15) 0.0286(15) 0.0443(16) -0.0043(12) 0.0197(13) -0.0050(12)
C18 0.0440(15) 0.0260(14) 0.0342(14) 0.0002(11) 0.0157(12) 0.0087(12)
C19 0.0505(17) 0.0284(15) 0.0348(14) 0.0056(12) 0.0196(13) 0.0070(13)
C20 0.0225(12) 0.0323(15) 0.0317(13) -0.0003(11) 0.0101(11) 0.0016(11)
C21 0.0307(14) 0.0504(19) 0.0421(16) -0.0038(14) 0.0198(13) -0.0005(13)
C22 0.0332(14) 0.0371(17) 0.0519(17) -0.0045(13) 0.0196(13) -0.0062(12)
C23 0.0246(13) 0.0517(19) 0.0379(16) 0.0005(13) 0.0065(12) 0.0041(12)
C24 0.0326(14) 0.0319(15) 0.0260(13) -0.0007(12) 0.0077(11) 0.0045(11)
C25 0.067(2) 0.0376(17) 0.0360(16) -0.0107(13) 0.0169(15) 0.0105(15)
F1A 0.122(6) 0.042(3) 0.063(3) 0.010(2) 0.043(4) -0.014(3)
F2A 0.059(4) 0.184(10) 0.045(4) 0.033(4) 0.029(3) 0.041(5)
F3A 0.063(3) 0.055(3) 0.130(6) 0.017(4) 0.014(4) -0.024(3)
F4A 0.042(3) 0.102(5) 0.061(3) 0.010(3) 0.026(2) 0.004(3)
F1B 0.131(8) 0.150(8) 0.040(3) 0.022(4) -0.001(4) 0.006(6)
F2B 0.120(7) 0.081(5) 0.039(4) -0.007(3) -0.008(4) 0.026(4)
F3B 0.105(6) 0.045(4) 0.146(8) 0.009(4) 0.035(6) -0.009(3)
F4B 0.070(4) 0.211(11) 0.091(5) -0.008(7) 0.041(4) -0.072(6)
B1 0.042(2) 0.070(3) 0.0233(16) 0.0032(17) 0.0041(15) -0.0185(19)
F12 0.0476(9) 0.0342(9) 0.0688(11) -0.0126(8) 0.0338(9) -0.0074(8)
F22 0.0406(9) 0.0368(10) 0.0670(11) -0.0081(8) 0.0219(8) -0.0161(7)
F32 0.0320(9) 0.0442(10) 0.0651(11) 0.0000(9) 0.0133(8) 0.0020(7)
F42 0.0864(14) 0.0699(14) 0.0339(9) 0.0063(9) 0.0187(9) -0.0084(11)
B2 0.0290(15) 0.0287(16) 0.0316(16) -0.0014(13) 0.0103(13) -0.0040(12)
N3 0.119(3) 0.087(3) 0.069(2) 0.002(2) 0.028(2) 0.017(2)
C26 0.051(2) 0.053(2) 0.066(2) 0.0183(19) 0.0093(18) 0.0048(17)
C27 0.059(2) 0.057(2) 0.109(3) 0.018(2) 0.041(2) 0.0158(19)

loop_
_atom_type_symbol
_atom_type_description
_atom_type_scat_dispersion_real
_atom_type_scat_dispersion_imag
_atom_type_scat_source
C C 0.0033 0.0016 'International Tables Vol C Tables 4.2.6.8 and 6.1.1.4'
H H 0.0000 0.0000 'International Tables Vol C Tables 4.2.6.8 and 6.1.1.4'
B B 0.0013 0.0007 'International Tables Vol C Tables 4.2.6.8 and 6.1.1.4'
F F 0.0171 0.0103 'International Tables Vol C Tables 4.2.6.8 and 6.1.1.4'
N N 0.0061 0.0033 'International Tables Vol C Tables 4.2.6.8 and 6.1.1.4'
Ni Ni 0.3393 1.1124 'International Tables Vol C Tables 4.2.6.8 and 6.1.1.4'
P P 0.1023 0.0942 'International Tables Vol C Tables 4.2.6.8 and 6.1.1.4'

loop_
_geom_angle_atom_site_label_1
_geom_angle_atom_site_label_2
_geom_angle_atom_site_label_3
_geom_angle
_geom_angle_site_symmetry_1
_geom_angle_site_symmetry_3
_geom_angle_publ_flag
N2 Ni1 N1 177.93(9) . . ?
N2 Ni1 P1 92.10(6) . . ?
N1 Ni1 P1 87.40(6) . . ?
N2 Ni1 P2 93.85(6) . . ?
N1 Ni1 P2 86.61(6) . . ?
P1 Ni1 P2 173.90(3) . . ?
C6 P1 C7 106.10(13) . . ?
C6 P1 C11 103.78(13) . . ?
C7 P1 C11 115.81(11) . . ?
C6 P1 Ni1 99.34(8) . . ?
C7 P1 Ni1 112.47(9) . . ?
C11 P1 Ni1 116.80(9) . . ?
C15 P2 C16 104.35(11) . . ?
C15 P2 C20 107.12(12) . . ?
C16 P2 C20 114.60(11) . . ?
C15 P2 Ni1 98.21(8) . . ?
C16 P2 Ni1 119.02(8) . . ?
C20 P2 Ni1 111.16(8) . . ?
C1 N1 C5 117.30(19) . . ?
C1 N1 Ni1 121.43(15) . . ?
C5 N1 Ni1 121.01(16) . . ?
C24 N2 Ni1 177.6(2) . . ?
N1 C1 C2 122.2(2) . . ?
N1 C1 C6 118.3(2) . . ?
C2 C1 C6 119.5(2) . . ?
C3 C2 C1 119.8(2) . . ?
C3 C2 H2 120.1 . . ?
C1 C2 H2 120.1 . . ?
C2 C3 C4 118.9(2) . . ?
C2 C3 H3 120.5 . . ?
C4 C3 H3 120.5 . . ?
C3 C4 C5 119.8(2) . . ?
C3 C4 H4 120.1 . . ?
C5 C4 H4 120.1 . . ?
N1 C5 C4 121.8(2) . . ?
N1 C5 C15 117.0(2) . . ?
C4 C5 C15 121.1(2) . . ?
C1 C6 P1 112.45(18) . . ?
C1 C6 H6A 109.1 . . ?
P1 C6 H6A 109.1 . . ?
C1 C6 H6B 109.1 . . ?
P1 C6 H6B 109.1 . . ?
H6A C6 H6B 107.8 . . ?
C10 C7 C9 110.1(2) . . ?
C10 C7 C8 109.1(2) . . ?
C9 C7 C8 108.8(3) . . ?
C10 C7 P1 112.33(19) . . ?
C9 C7 P1 111.48(17) . . ?
C8 C7 P1 104.91(18) . . ?
C7 C8 H8A 109.5 . . ?
C7 C8 H8B 109.5 . . ?
H8A C8 H8B 109.5 . . ?
C7 C8 H8C 109.5 . . ?
H8A C8 H8C 109.5 . . ?
H8B C8 H8C 109.5 . . ?
C7 C9 H9A 109.5 . . ?
C7 C9 H9B 109.5 . . ?
H9A C9 H9B 109.5 . . ?
C7 C9 H9C 109.5 . . ?
H9A C9 H9C 109.5 . . ?
H9B C9 H9C 109.5 . . ?
C7 C10 H10A 109.5 . . ?
C7 C10 H10B 109.5 . . ?
H10A C10 H10B 109.5 . . ?
C7 C10 H10C 109.5 . . ?
H10A C10 H10C 109.5 . . ?
H10B C10 H10C 109.5 . . ?
C12 C11 C14 109.4(2) . . ?
C12 C11 C13 108.1(2) . . ?
C14 C11 C13 109.4(2) . . ?
C12 C11 P1 111.82(18) . . ?
C14 C11 P1 105.29(18) . . ?
C13 C11 P1 112.79(18) . . ?
C11 C12 H12A 109.5 . . ?
C11 C12 H12B 109.5 . . ?
H12A C12 H12B 109.5 . . ?
C11 C12 H12C 109.5 . . ?
H12A C12 H12C 109.5 . . ?
H12B C12 H12C 109.5 . . ?
C11 C13 H13A 109.5 . . ?
C11 C13 H13B 109.5 . . ?
H13A C13 H13B 109.5 . . ?
C11 C13 H13C 109.5 . . ?
H13A C13 H13C 109.5 . . ?
H13B C13 H13C 109.5 . . ?
C11 C14 H14A 109.5 . . ?
C11 C14 H14B 109.5 . . ?
H14A C14 H14B 109.5 . . ?
C11 C14 H14C 109.5 . . ?
H14A C14 H14C 109.5 . . ?
H14B C14 H14C 109.5 . . ?
C5 C15 P2 109.79(16) . . ?
C5 C15 H15A 109.7 . . ?
P2 C15 H15A 109.7 . . ?
C5 C15 H15B 109.7 . . ?
P2 C15 H15B 109.7 . . ?
H15A C15 H15B 108.2 . . ?
C18 C16 C17 108.6(2) . . ?
C18 C16 C19 109.4(2) . . ?
C17 C16 C19 109.0(2) . . ?
C18 C16 P2 111.56(17) . . ?
C17 C16 P2 106.22(17) . . ?
C19 C16 P2 111.95(18) . . ?
C16 C17 H17A 109.5 . . ?
C16 C17 H17B 109.5 . . ?
H17A C17 H17B 109.5 . . ?
C16 C17 H17C 109.5 . . ?
H17A C17 H17C 109.5 . . ?
H17B C17 H17C 109.5 . . ?
C16 C18 H18A 109.5 . . ?
C16 C18 H18B 109.5 . . ?
H18A C18 H18B 109.5 . . ?
C16 C18 H18C 109.5 . . ?
H18A C18 H18C 109.5 . . ?
H18B C18 H18C 109.5 . . ?
C16 C19 H19A 109.5 . . ?
C16 C19 H19B 109.5 . . ?
H19A C19 H19B 109.5 . . ?
C16 C19 H19C 109.5 . . ?
H19A C19 H19C 109.5 . . ?
H19B C19 H19C 109.5 . . ?
C22 C20 C23 108.2(2) . . ?
C22 C20 C21 108.1(2) . . ?
C23 C20 C21 110.4(2) . . ?
C22 C20 P2 106.96(17) . . ?
C23 C20 P2 113.07(18) . . ?
C21 C20 P2 109.90(17) . . ?
C20 C21 H21A 109.5 . . ?
C20 C21 H21B 109.5 . . ?
H21A C21 H21B 109.5 . . ?
C20 C21 H21C 109.5 . . ?
H21A C21 H21C 109.5 . . ?
H21B C21 H21C 109.5 . . ?
C20 C22 H22A 109.5 . . ?
C20 C22 H22B 109.5 . . ?
H22A C22 H22B 109.5 . . ?
C20 C22 H22C 109.5 . . ?
H22A C22 H22C 109.5 . . ?
H22B C22 H22C 109.5 . . ?
C20 C23 H23A 109.5 . . ?
C20 C23 H23B 109.5 . . ?
H23A C23 H23B 109.5 . . ?
C20 C23 H23C 109.5 . . ?
H23A C23 H23C 109.5 . . ?
H23B C23 H23C 109.5 . . ?
N2 C24 C25 179.2(3) . . ?
C24 C25 H25A 109.5 . . ?
C24 C25 H25B 109.5 . . ?
H25A C25 H25B 109.5 . . ?
C24 C25 H25C 109.5 . . ?
H25A C25 H25C 109.5 . . ?
H25B C25 H25C 109.5 . . ?
F3B B1 F4B 119.9(7) . . ?
F2A B1 F1A 117.0(6) . . ?
F2A B1 F3A 112.8(6) . . ?
F1A B1 F3A 107.6(4) . . ?
F3B B1 F1B 113.0(5) . . ?
F4B B1 F1B 111.9(5) . . ?
F3B B1 F2B 106.8(6) . . ?
F4B B1 F2B 101.5(7) . . ?
F1B B1 F2B 101.0(6) . . ?
F2A B1 F4A 111.5(5) . . ?
F1A B1 F4A 106.7(4) . . ?
F3A B1 F4A 99.9(4) . . ?
F42 B2 F22 111.3(2) . . ?
F42 B2 F12 109.4(2) . . ?
F22 B2 F12 109.2(2) . . ?
F42 B2 F32 108.7(2) . . ?
F22 B2 F32 109.3(2) . . ?
F12 B2 F32 108.9(2) . . ?
N3 C26 C27 178.8(5) . . ?
C26 C27 H27A 109.5 . . ?
C26 C27 H27B 109.5 . . ?
H27A C27 H27B 109.5 . . ?
C26 C27 H27C 109.5 . . ?
H27A C27 H27C 109.5 . . ?
H27B C27 H27C 109.5 . . ?

loop_
_geom_bond_atom_site_label_1
_geom_bond_atom_site_label_2
_geom_bond_distance
_geom_bond_site_symmetry_2
_geom_bond_publ_flag
Ni1 N2 1.842(2) . ?
Ni1 N1 1.9132(19) . ?
Ni1 P1 2.2289(7) . ?
Ni1 P2 2.2295(7) . ?
P1 C6 1.818(3) . ?
P1 C7 1.859(3) . ?
P1 C11 1.872(3) . ?
P2 C15 1.811(2) . ?
P2 C16 1.862(3) . ?
P2 C20 1.864(2) . ?
N1 C1 1.364(3) . ?
N1 C5 1.372(3) . ?
N2 C24 1.133(3) . ?
C1 C2 1.380(3) . ?
C1 C6 1.487(3) . ?
C2 C3 1.374(3) . ?
C2 H2 0.9500 . ?
C3 C4 1.380(4) . ?
C3 H3 0.9500 . ?
C4 C5 1.380(3) . ?
C4 H4 0.9500 . ?
C5 C15 1.488(3) . ?
C6 H6A 0.9900 . ?
C6 H6B 0.9900 . ?
C7 C10 1.526(4) . ?
C7 C9 1.533(4) . ?
C7 C8 1.537(4) . ?
C8 H8A 0.9800 . ?
C8 H8B 0.9800 . ?
C8 H8C 0.9800 . ?
C9 H9A 0.9800 . ?
C9 H9B 0.9800 . ?
C9 H9C 0.9800 . ?
C10 H10A 0.9800 . ?
C10 H10B 0.9800 . ?
C10 H10C 0.9800 . ?
C11 C12 1.522(4) . ?
C11 C14 1.532(4) . ?
C11 C13 1.539(4) . ?
C12 H12A 0.9800 . ?
C12 H12B 0.9800 . ?
C12 H12C 0.9800 . ?
C13 H13A 0.9800 . ?
C13 H13B 0.9800 . ?
C13 H13C 0.9800 . ?
C14 H14A 0.9800 . ?
C14 H14B 0.9800 . ?
C14 H14C 0.9800 . ?
C15 H15A 0.9900 . ?
C15 H15B 0.9900 . ?
C16 C18 1.529(3) . ?
C16 C17 1.534(3) . ?
C16 C19 1.536(3) . ?
C17 H17A 0.9800 . ?
C17 H17B 0.9800 . ?
C17 H17C 0.9800 . ?
C18 H18A 0.9800 . ?
C18 H18B 0.9800 . ?
C18 H18C 0.9800 . ?
C19 H19A 0.9800 . ?
C19 H19B 0.9800 . ?
C19 H19C 0.9800 . ?
C20 C22 1.527(4) . ?
C20 C23 1.530(4) . ?
C20 C21 1.533(4) . ?
C21 H21A 0.9800 . ?
C21 H21B 0.9800 . ?
C21 H21C 0.9800 . ?
C22 H22A 0.9800 . ?
C22 H22B 0.9800 . ?
C22 H22C 0.9800 . ?
C23 H23A 0.9800 . ?
C23 H23B 0.9800 . ?
C23 H23C 0.9800 . ?
C24 C25 1.454(4) . ?
C25 H25A 0.9800 . ?
C25 H25B 0.9800 . ?
C25 H25C 0.9800 . ?
F1A B1 1.344(5) . ?
F2A B1 1.335(6) . ?
F3A B1 1.378(5) . ?
F4A B1 1.440(5) . ?
F1B B1 1.394(6) . ?
F2B B1 1.419(6) . ?
F3B B1 1.301(6) . ?
F4B B1 1.330(6) . ?
F12 B2 1.386(3) . ?
F22 B2 1.380(3) . ?
F32 B2 1.387(3) . ?
F42 B2 1.370(3) . ?
N3 C26 1.120(5) . ?
C26 C27 1.442(6) . ?
C27 H27A 0.9800 . ?
C27 H27B 0.9800 . ?
C27 H27C 0.9800 . ?

loop_
_geom_torsion_atom_site_label_1
_geom_torsion_atom_site_label_2
_geom_torsion_atom_site_label_3
_geom_torsion_atom_site_label_4
_geom_torsion
_geom_torsion_site_symmetry_1
_geom_torsion_site_symmetry_2
_geom_torsion_site_symmetry_3
_geom_torsion_site_symmetry_4
_geom_torsion_publ_flag
N2 Ni1 P1 C6 -171.41(11) . . . . ?
N1 Ni1 P1 C6 6.58(11) . . . . ?
N2 Ni1 P1 C7 76.75(11) . . . . ?
N1 Ni1 P1 C7 -105.26(11) . . . . ?
N2 Ni1 P1 C11 -60.71(12) . . . . ?
N1 Ni1 P1 C11 117.28(11) . . . . ?
N2 Ni1 P2 C15 -165.04(10) . . . . ?
N1 Ni1 P2 C15 16.98(10) . . . . ?
N2 Ni1 P2 C16 -53.54(11) . . . . ?
N1 Ni1 P2 C16 128.48(10) . . . . ?
N2 Ni1 P2 C20 82.95(11) . . . . ?
N1 Ni1 P2 C20 -95.04(10) . . . . ?
P1 Ni1 N1 C1 -10.62(16) . . . . ?
P2 Ni1 N1 C1 168.23(17) . . . . ?
P1 Ni1 N1 C5 175.39(16) . . . . ?
P2 Ni1 N1 C5 -5.76(16) . . . . ?
C5 N1 C1 C2 4.9(3) . . . . ?
Ni1 N1 C1 C2 -169.33(17) . . . . ?
C5 N1 C1 C6 -174.9(2) . . . . ?
Ni1 N1 C1 C6 10.9(3) . . . . ?
N1 C1 C2 C3 -1.5(3) . . . . ?
C6 C1 C2 C3 178.3(2) . . . . ?
C1 C2 C3 C4 -1.9(4) . . . . ?
C2 C3 C4 C5 1.7(4) . . . . ?
C1 N1 C5 C4 -5.1(3) . . . . ?
Ni1 N1 C5 C4 169.14(17) . . . . ?
C1 N1 C5 C15 173.5(2) . . . . ?
Ni1 N1 C5 C15 -12.3(3) . . . . ?
C3 C4 C5 N1 1.9(4) . . . . ?
C3 C4 C5 C15 -176.6(2) . . . . ?
N1 C1 C6 P1 -3.6(3) . . . . ?
C2 C1 C6 P1 176.63(18) . . . . ?
C7 P1 C6 C1 113.38(19) . . . . ?
C11 P1 C6 C1 -124.11(19) . . . . ?
Ni1 P1 C6 C1 -3.4(2) . . . . ?
C6 P1 C7 C10 62.8(2) . . . . ?
C11 P1 C7 C10 -51.7(2) . . . . ?
Ni1 P1 C7 C10 170.36(15) . . . . ?
C6 P1 C7 C9 -173.16(19) . . . . ?
C11 P1 C7 C9 72.3(2) . . . . ?
Ni1 P1 C7 C9 -65.6(2) . . . . ?
C6 P1 C7 C8 -55.6(2) . . . . ?
C11 P1 C7 C8 -170.1(2) . . . . ?
Ni1 P1 C7 C8 52.0(2) . . . . ?
C6 P1 C11 C12 -165.5(2) . . . . ?
C7 P1 C11 C12 -49.7(2) . . . . ?
Ni1 P1 C11 C12 86.4(2) . . . . ?
C6 P1 C11 C14 75.8(2) . . . . ?
C7 P1 C11 C14 -168.37(19) . . . . ?
Ni1 P1 C11 C14 -32.3(2) . . . . ?
C6 P1 C11 C13 -43.4(2) . . . . ?
C7 P1 C11 C13 72.4(2) . . . . ?
Ni1 P1 C11 C13 -151.53(16) . . . . ?
N1 C5 C15 P2 27.4(3) . . . . ?
C4 C5 C15 P2 -153.97(19) . . . . ?
C16 P2 C15 C5 -149.64(17) . . . . ?
C20 P2 C15 C5 88.45(18) . . . . ?
Ni1 P2 C15 C5 -26.77(17) . . . . ?
C15 P2 C16 C18 -166.38(17) . . . . ?
C20 P2 C16 C18 -49.5(2) . . . . ?
Ni1 P2 C16 C18 85.52(18) . . . . ?
C15 P2 C16 C17 75.44(18) . . . . ?
C20 P2 C16 C17 -167.72(16) . . . . ?
Ni1 P2 C16 C17 -32.65(18) . . . . ?
C15 P2 C16 C19 -43.4(2) . . . . ?
C20 P2 C16 C19 73.4(2) . . . . ?
Ni1 P2 C16 C19 -151.48(14) . . . . ?
C15 P2 C20 C22 -47.0(2) . . . . ?
C16 P2 C20 C22 -162.23(17) . . . . ?
Ni1 P2 C20 C22 59.25(18) . . . . ?
C15 P2 C20 C23 72.1(2) . . . . ?
C16 P2 C20 C23 -43.2(2) . . . . ?
Ni1 P2 C20 C23 178.29(17) . . . . ?
C15 P2 C20 C21 -164.15(18) . . . . ?
C16 P2 C20 C21 80.6(2) . . . . ?
Ni1 P2 C20 C21 -57.9(2) . . . . ?
